data_4028794
loop_
_publ_author_name
'M. Bhanuchandra'
'Malleswara Rao Kuram'
'Akhila K. Sahoo'

_publ_section_title
;
 Silver(I)-Catalyzed Reaction between Pyrazole and Propargyl Acetates:
 Stereoselective Synthesis of the Scorpionate Ligands
 (E)-Allyl-gem-dipyrazoles (ADPs)
;
_journal_name_full 'Journal of Organic Chemistry'
_journal_page_first 11824
_journal_page_last 11834
_journal_paper_doi 10.1021/jo401867e
_journal_volume 78
_journal_year 2013
_chemical_formula_sum 'C15 H12 Cl2 N4'
_chemical_formula_weight 319.19
_chemical_name_systematic
; 
 ? 
;
_space_group_IT_number 2
_symmetry_cell_setting triclinic
_symmetry_space_group_name_Hall '-P 1'
_symmetry_space_group_name_H-M 'P -1'
_atom_sites_solution_hydrogens geom
_atom_sites_solution_primary direct
_atom_sites_solution_secondary difmap
_audit_creation_method SHELXL-97
_cell_angle_alpha 88.001(8)
_cell_angle_beta 88.103(9)
_cell_angle_gamma 81.877(9)
_cell_formula_units_Z 4
_cell_length_a 8.4052(9)
_cell_length_b 9.2279(9)
_cell_length_c 19.9876(20)
_cell_measurement_temperature 293(2)
_cell_volume 1533.2(3)
_computing_structure_refinement 'SHELXL-97 (Sheldrick, 1997)'
_computing_structure_solution 'SHELXS-97 (Sheldrick, 1990)'
_diffrn_ambient_temperature 293(2)
_diffrn_measured_fraction_theta_full 0.821
_diffrn_measured_fraction_theta_max 0.821
_diffrn_radiation_monochromator graphite
_diffrn_radiation_source 'fine-focus sealed tube'
_diffrn_radiation_type MoK\a
_diffrn_radiation_wavelength 0.71073
_diffrn_reflns_av_R_equivalents 0.0819
_diffrn_reflns_av_sigmaI/netI 0.2384
_diffrn_reflns_limit_h_max 11
_diffrn_reflns_limit_h_min -11
_diffrn_reflns_limit_k_max 12
_diffrn_reflns_limit_k_min -11
_diffrn_reflns_limit_l_max 15
_diffrn_reflns_limit_l_min -26
_diffrn_reflns_number 12163
_diffrn_reflns_theta_full 29.38
_diffrn_reflns_theta_max 29.38
_diffrn_reflns_theta_min 2.63
_exptl_absorpt_coefficient_mu 0.421
_exptl_crystal_density_diffrn 1.383
_exptl_crystal_F_000 656
_refine_diff_density_max 0.309
_refine_diff_density_min -0.375
_refine_diff_density_rms 0.060
_refine_ls_extinction_method none
_refine_ls_goodness_of_fit_ref 0.951
_refine_ls_hydrogen_treatment mixed
_refine_ls_matrix_type full
_refine_ls_number_parameters 385
_refine_ls_number_reflns 6947
_refine_ls_number_restraints 0
_refine_ls_restrained_S_all 0.951
_refine_ls_R_factor_all 0.2703
_refine_ls_R_factor_gt 0.0794
_refine_ls_shift/su_max 3.373
_refine_ls_shift/su_mean 0.029
_refine_ls_structure_factor_coef Fsqd
_refine_ls_weighting_details 'calc w=1/[\s^2^(Fo^2^)+(0.0247P)^2^+0.0000P] where P=(Fo^2^+2Fc^2^)/3'
_refine_ls_weighting_scheme calc
_refine_ls_wR_factor_gt 0.1112
_refine_ls_wR_factor_ref 0.1851
_reflns_number_gt 2011
_reflns_number_total 6947
_reflns_threshold_expression >2sigma(I)
_cod_data_source_file jo401867e_si_002.cif
_cod_data_source_block aks-23
_cod_database_code 4028794

loop_
_symmetry_equiv_pos_as_xyz
'x, y, z'
'-x, -y, -z'

loop_
_atom_site_label
_atom_site_type_symbol
_atom_site_fract_x
_atom_site_fract_y
_atom_site_fract_z
_atom_site_U_iso_or_equiv
_atom_site_adp_type
_atom_site_occupancy
_atom_site_symmetry_multiplicity
_atom_site_calc_flag
_atom_site_refinement_flags
Cl3 Cl 0.1451(2) 0.8496(2) 0.03664(8) 0.0785(6) Uani 1 1 d .
Cl2 Cl 0.3616(2) 0.3454(2) 0.45304(9) 0.0880(7) Uani 1 1 d .
Cl4 Cl 0.7306(2) 0.9147(2) 0.12554(9) 0.0886(7) Uani 1 1 d .
Cl1 Cl -0.2586(2) 0.4109(2) 0.38183(10) 0.0914(7) Uani 1 1 d .
N8 N 0.3179(6) 0.9237(5) 0.3030(2) 0.0477(13) Uani 1 1 d .
N5 N 0.0536(6) 0.9431(5) 0.2628(2) 0.0461(13) Uani 1 1 d .
N2 N 0.1007(6) 0.4250(5) 0.1875(2) 0.0456(13) Uani 1 1 d .
N3 N 0.3630(7) 0.4441(5) 0.2257(2) 0.0471(14) Uani 1 1 d .
C4 C 0.4415(7) 0.8715(6) 0.0792(3) 0.0454(16) Uani 1 1 d .
C12 C 0.0469(8) 0.3713(6) 0.4211(3) 0.0472(16) Uani 1 1 d .
C16 C 0.1592(7) 0.3870(6) 0.3071(3) 0.0478(17) Uani 1 1 d .
H16 H 0.1934 0.2867 0.3102 0.057 Uiso 1 1 calc R
C6 C 0.3702(7) 0.9498(6) 0.1393(3) 0.0435(15) Uani 1 1 d .
H6 H 0.3908 1.0449 0.1451 0.052 Uiso 1 1 calc R
C18 C 0.2182(7) 0.9687(6) 0.2458(3) 0.0421(15) Uani 1 1 d .
H18 H 0.218(6) 1.074(5) 0.238(2) 0.050 Uiso 1 1 calc .
C5 C 0.3542(7) 0.8173(7) 0.0307(3) 0.0541(18) Uani 1 1 d .
C10 C 0.0111(7) 0.8097(5) 0.2646(2) 0.0342(14) Uani 1 1 d .
H10 H 0.0738 0.7225 0.2528 0.041 Uiso 1 1 calc R
N1 N 0.1000(7) 0.2808(5) 0.1766(3) 0.0560(15) Uani 1 1 d .
C29 C 0.6070(8) 0.8512(7) 0.0680(3) 0.0529(17) Uani 1 1 d .
N7 N 0.3269(7) 1.0190(6) 0.3515(3) 0.0692(18) Uani 1 1 d .
C25 C 0.0265(8) 0.5124(7) 0.1392(3) 0.0610(19) Uani 1 1 d .
H25 H 0.0154 0.6141 0.1358 0.073 Uiso 1 1 calc R
C22 C 0.3975(8) 0.7898(7) 0.3196(3) 0.0618(19) Uani 1 1 d .
H22 H 0.4070 0.7072 0.2936 0.074 Uiso 1 1 calc R
C31 C 0.0186(9) 0.2762(8) 0.1200(3) 0.0624(19) Uani 1 1 d .
C7 C 0.2809(7) 0.8923(6) 0.1839(3) 0.0459(16) Uani 1 1 d .
H7 H 0.2548 0.7995 0.1770 0.055 Uiso 1 1 calc R
N4 N 0.4151(8) 0.5382(6) 0.1795(3) 0.0732(19) Uani 1 1 d .
C32 C -0.1077(8) 0.3433(7) 0.4366(3) 0.0567(18) Uani 1 1 d .
C17 C 0.1908(8) 0.4663(7) 0.2429(3) 0.0492(17) Uani 1 1 d .
H17 H 0.158(6) 0.571(5) 0.250(2) 0.059 Uiso 1 1 calc .
C15 C 0.0868(7) 0.4500(6) 0.3585(3) 0.0528(17) Uani 1 1 d .
H15 H 0.0579 0.5510 0.3560 0.063 Uiso 1 1 calc R
C11 C 0.1265(9) 0.2347(7) 0.5247(3) 0.073(2) Uani 1 1 d .
H11 H 0.2068 0.1999 0.5545 0.087 Uiso 1 1 calc R
C9 C -0.1377(9) 0.8277(8) 0.2865(3) 0.065(2) Uani 1 1 d .
H9 H -0.1987 0.7512 0.2915 0.078 Uiso 1 1 calc R
C27 C 0.1586(8) 0.3124(7) 0.4674(3) 0.0579(19) Uani 1 1 d .
H27 H 0.2648 0.3267 0.4589 0.070 Uiso 1 1 calc R
C23 C 0.4599(8) 0.7973(8) 0.3796(3) 0.069(2) Uani 1 1 d .
H23 H 0.5210 0.7229 0.4039 0.083 Uiso 1 1 calc R
C3 C 0.4250(9) 0.7398(7) -0.0229(3) 0.066(2) Uani 1 1 d .
H3 H 0.3621 0.7023 -0.0536 0.080 Uiso 1 1 calc R
C2 C 0.5897(10) 0.7187(8) -0.0302(3) 0.077(2) Uani 1 1 d .
H2 H 0.6381 0.6673 -0.0664 0.093 Uiso 1 1 calc R
C26 C -0.0293(8) 0.4199(8) 0.0963(3) 0.067(2) Uani 1 1 d .
H26 H -0.0883 0.4474 0.0582 0.081 Uiso 1 1 calc R
C8 C -0.1972(9) 0.9703(8) 0.3018(3) 0.073(2) Uani 1 1 d .
H8 H -0.2991 1.0071 0.3183 0.087 Uiso 1 1 calc R
C19 C 0.4802(9) 0.3395(8) 0.2433(4) 0.086(2) Uani 1 1 d .
H19 H 0.4697 0.2623 0.2735 0.103 Uiso 1 1 calc R
C24 C 0.4128(9) 0.9421(9) 0.3977(3) 0.074(2) Uani 1 1 d .
H24 H 0.4391 0.9799 0.4378 0.089 Uiso 1 1 calc R
C30 C -0.1473(9) 0.2665(8) 0.4930(3) 0.072(2) Uani 1 1 d .
H30 H -0.2534 0.2523 0.5019 0.087 Uiso 1 1 calc R
C14 C -0.0295(10) 0.2106(8) 0.5362(3) 0.080(2) Uani 1 1 d .
H14 H -0.0556 0.1557 0.5739 0.097 Uiso 1 1 calc R
N6AA N -0.0670(8) 1.0460(7) 0.2864(3) 0.094(2) Uani 1 1 d .
C28A C 0.6829(8) 0.7719(7) 0.0147(3) 0.068(2) Uani 1 1 d .
H28A H 0.7944 0.7559 0.0101 0.082 Uiso 1 1 calc R
C20 C 0.6179(10) 0.3632(10) 0.2100(4) 0.097(3) Uani 1 1 d .
H20 H 0.7189 0.3074 0.2120 0.116 Uiso 1 1 calc R
C21 C 0.5724(10) 0.4899(9) 0.1725(4) 0.075(2) Uani 1 1 d .
H21 H 0.6432 0.5364 0.1455 0.090 Uiso 1 1 calc R

loop_
_atom_site_aniso_label
_atom_site_aniso_U_11
_atom_site_aniso_U_22
_atom_site_aniso_U_33
_atom_site_aniso_U_23
_atom_site_aniso_U_13
_atom_site_aniso_U_12
Cl3 0.0550(12) 0.1228(17) 0.0615(12) -0.0174(11) -0.0030(10) -0.0220(12)
Cl2 0.0540(12) 0.1438(18) 0.0683(13) 0.0126(12) -0.0093(10) -0.0240(13)
Cl4 0.0554(13) 0.1450(19) 0.0680(13) -0.0149(12) -0.0110(10) -0.0177(13)
Cl1 0.0541(13) 0.1418(19) 0.0778(14) 0.0129(12) -0.0034(11) -0.0155(13)
N8 0.055(4) 0.053(3) 0.036(3) -0.005(3) 0.002(3) -0.009(3)
N5 0.036(3) 0.056(3) 0.041(3) -0.003(2) 0.011(2) 0.009(3)
N2 0.054(4) 0.041(3) 0.040(3) 0.004(2) 0.004(3) -0.002(3)
N3 0.056(4) 0.048(3) 0.038(3) -0.003(2) 0.009(3) -0.012(3)
C4 0.046(4) 0.054(4) 0.036(4) 0.003(3) 0.007(3) -0.011(3)
C12 0.039(4) 0.060(4) 0.041(4) -0.007(3) 0.002(3) -0.003(3)
C16 0.064(5) 0.044(3) 0.038(4) -0.008(3) 0.014(3) -0.018(3)
C6 0.047(4) 0.050(4) 0.034(4) -0.008(3) 0.004(3) -0.009(3)
C18 0.043(4) 0.041(3) 0.041(4) -0.003(3) 0.007(3) 0.000(3)
C5 0.049(4) 0.077(5) 0.041(4) -0.015(3) 0.004(3) -0.020(4)
C10 0.031(3) 0.020(3) 0.051(4) -0.006(2) 0.007(3) -0.003(3)
N1 0.081(4) 0.034(3) 0.053(3) -0.003(2) 0.006(3) -0.009(3)
C29 0.049(4) 0.073(5) 0.038(4) 0.000(3) 0.003(3) -0.016(4)
N7 0.091(5) 0.074(4) 0.045(4) -0.018(3) -0.006(3) -0.012(4)
C25 0.054(5) 0.058(4) 0.067(5) 0.018(4) 0.004(4) -0.004(4)
C22 0.055(5) 0.066(5) 0.064(5) -0.002(4) -0.011(4) -0.006(4)
C31 0.063(5) 0.074(5) 0.047(5) 0.003(4) 0.002(4) 0.000(4)
C7 0.063(5) 0.040(3) 0.034(3) -0.001(3) 0.008(3) -0.008(3)
N4 0.067(5) 0.061(4) 0.089(5) 0.006(3) 0.033(4) -0.012(4)
C32 0.053(5) 0.077(5) 0.039(4) -0.006(3) -0.003(4) -0.005(4)
C17 0.057(5) 0.053(4) 0.038(4) -0.003(3) 0.012(3) -0.014(4)
C15 0.059(5) 0.053(4) 0.047(4) -0.004(3) 0.002(3) -0.010(4)
C11 0.077(6) 0.104(6) 0.036(4) 0.018(4) 0.001(4) -0.013(5)
C9 0.078(6) 0.062(5) 0.057(5) 0.010(4) -0.019(4) -0.021(5)
C27 0.037(4) 0.085(5) 0.053(5) -0.003(4) 0.008(4) -0.015(4)
C23 0.063(5) 0.087(6) 0.061(5) 0.010(4) -0.010(4) -0.020(5)
C3 0.085(6) 0.077(5) 0.042(4) -0.021(4) 0.012(4) -0.026(5)
C2 0.079(6) 0.097(6) 0.057(5) -0.024(4) 0.028(5) -0.018(5)
C26 0.049(5) 0.106(6) 0.049(4) -0.009(4) -0.003(4) -0.018(5)
C8 0.048(5) 0.091(6) 0.080(5) 0.019(4) 0.012(4) -0.018(5)
C19 0.064(6) 0.102(6) 0.078(6) 0.038(5) 0.004(5) 0.022(5)
C24 0.080(6) 0.103(6) 0.044(5) -0.013(4) -0.003(4) -0.028(6)
C30 0.061(5) 0.110(6) 0.047(5) 0.008(4) 0.010(4) -0.019(5)
C14 0.100(7) 0.108(6) 0.037(4) 0.030(4) 0.002(4) -0.034(6)
N6AA 0.080(5) 0.118(6) 0.075(5) 0.006(4) 0.008(4) 0.010(5)
C28A 0.053(5) 0.085(5) 0.061(5) 0.005(4) 0.014(4) 0.006(4)
C20 0.047(5) 0.150(9) 0.086(7) 0.028(6) 0.004(5) 0.005(6)
C21 0.059(6) 0.084(6) 0.086(6) -0.023(5) 0.025(5) -0.025(5)

loop_
_atom_type_symbol
_atom_type_description
_atom_type_scat_dispersion_real
_atom_type_scat_dispersion_imag
_atom_type_scat_source
C C 0.0033 0.0016 'International Tables Vol C Tables 4.2.6.8 and 6.1.1.4'
H H 0.0000 0.0000 'International Tables Vol C Tables 4.2.6.8 and 6.1.1.4'
N N 0.0061 0.0033 'International Tables Vol C Tables 4.2.6.8 and 6.1.1.4'
Cl Cl 0.1484 0.1585 'International Tables Vol C Tables 4.2.6.8 and 6.1.1.4'

loop_
_geom_angle_atom_site_label_1
_geom_angle_atom_site_label_2
_geom_angle_atom_site_label_3
_geom_angle
N7 N8 C22 111.0(6)
N7 N8 C18 119.4(5)
C22 N8 C18 129.3(5)
C10 N5 N6AA 112.2(5)
C10 N5 C18 122.0(5)
N6AA N5 C18 125.4(5)
C25 N2 N1 112.5(5)
C25 N2 C17 128.1(5)
N1 N2 C17 119.0(5)
C19 N3 N4 111.4(6)
C19 N3 C17 131.7(6)
N4 N3 C17 116.6(6)
C5 C4 C29 115.2(5)
C5 C4 C6 124.8(5)
C29 C4 C6 120.0(5)
C27 C12 C32 113.8(6)
C27 C12 C15 124.3(6)
C32 C12 C15 121.9(6)
C15 C16 C17 123.5(6)
C7 C6 C4 123.3(5)
N8 C18 N5 108.6(4)
N8 C18 C7 112.2(5)
N5 C18 C7 111.5(4)
C3 C5 C4 123.1(6)
C3 C5 Cl3 118.2(5)
C4 C5 Cl3 118.8(4)
C9 C10 N5 104.8(5)
C31 N1 N2 105.7(5)
C4 C29 C28A 123.1(6)
C4 C29 Cl4 119.6(4)
C28A C29 Cl4 117.1(5)
C24 N7 N8 104.4(6)
N2 C25 C26 105.4(6)
C23 C22 N8 108.1(6)
N1 C31 C26 108.7(6)
C6 C7 C18 122.7(5)
C21 N4 N3 103.5(6)
C30 C32 C12 123.3(7)
C30 C32 Cl1 118.7(6)
C12 C32 Cl1 118.0(5)
N2 C17 N3 109.9(4)
N2 C17 C16 113.4(5)
N3 C17 C16 110.2(6)
C16 C15 C12 124.0(6)
C27 C11 C14 116.9(7)
C10 C9 C8 114.2(6)
C11 C27 C12 125.7(6)
C11 C27 Cl2 116.9(6)
C12 C27 Cl2 117.4(5)
C22 C23 C24 104.3(7)
C2 C3 C5 119.1(6)
C28A C2 C3 121.0(6)
C25 C26 C31 107.7(7)
C9 C8 N6AA 103.2(6)
N3 C19 C20 109.0(7)
N7 C24 C23 112.2(6)
C32 C30 C14 119.5(7)
C30 C14 C11 120.8(6)
N5 N6AA C8 105.6(6)
C2 C28A C29 118.4(6)
C19 C20 C21 103.5(8)
N4 C21 C20 112.4(7)

loop_
_geom_bond_atom_site_label_1
_geom_bond_atom_site_label_2
_geom_bond_distance
Cl3 C5 1.741(6)
Cl2 C27 1.787(6)
Cl4 C29 1.745(6)
Cl1 C32 1.737(7)
N8 N7 1.343(6)
N8 C22 1.355(8)
N8 C18 1.453(7)
N5 C10 1.329(6)
N5 N6AA 1.370(7)
N5 C18 1.463(7)
N2 C25 1.347(7)
N2 N1 1.356(5)
N2 C17 1.453(7)
N3 C19 1.325(8)
N3 N4 1.351(6)
N3 C17 1.464(7)
C4 C5 1.383(7)
C4 C29 1.389(7)
C4 C6 1.489(6)
C12 C27 1.383(8)
C12 C32 1.384(7)
C12 C15 1.478(7)
C16 C15 1.290(6)
C16 C17 1.490(7)
C6 C7 1.293(6)
C18 C7 1.490(6)
C5 C3 1.379(7)
C10 C9 1.301(7)
N1 C31 1.346(8)
C29 C28A 1.397(7)
N7 C24 1.316(9)
C25 C26 1.370(7)
C22 C23 1.333(8)
C31 C26 1.400(9)
N4 C21 1.339(8)
C32 C30 1.366(8)
C11 C27 1.370(8)
C11 C14 1.371(9)
C9 C8 1.381(8)
C23 C24 1.396(8)
C3 C2 1.374(9)
C2 C28A 1.358(8)
C8 N6AA 1.400(7)
C19 C20 1.356(8)
C30 C14 1.369(10)
C20 C21 1.380(10)
